data_4512970
loop_
_publ_author_name
'Ar\?ic\?i, M\"ursel'
'Ye\,silel, Okan Zafer'
'Ta\,s, Murat'

_publ_section_title
;
 Coordination Polymers Assembled From
 3,3&#x2032;,5,5&#x2032;-Azobenzenetetracarboxylic Acid and Different
 Bis(imidazole) Ligands with Varying Flexibility
;
_journal_issue 6
_journal_name_full 'Crystal Growth &amp; Design'
_journal_page_first 3024
_journal_paper_doi 10.1021/acs.cgd.5b00432
_journal_volume 15
_journal_year 2015
_chemical_formula_moiety 'C20 H13 N5 O5 Zn'
_chemical_formula_sum 'C20 H13 N5 O5 Zn'
_chemical_formula_weight 468.72
_chemical_name_systematic
;
 ?
;
_space_group_crystal_system orthorhombic
_space_group_IT_number 60
_space_group_name_Hall '-P 2n 2ab'
_space_group_name_H-M_alt 'P b c n'
_symmetry_space_group_name_Hall '-P 2n 2ab'
_symmetry_space_group_name_H-M 'P b c n'
_atom_sites_solution_hydrogens geom
_audit_creation_date 2015-02-27
_audit_creation_method
;
Olex2 1.2
(compiled 2014.09.19 svn.r3010 for OlexSys, GUI svn.r4874)
;
_cell_angle_alpha 90
_cell_angle_beta 90
_cell_angle_gamma 90
_cell_formula_units_Z 8
_cell_length_a 11.8471(2)
_cell_length_b 18.1104(3)
_cell_length_c 17.8499(3)
_cell_measurement_reflns_used 4021
_cell_measurement_temperature 134.99(10)
_cell_measurement_theta_max 73.8020
_cell_measurement_theta_min 4.9400
_cell_volume 3829.80(11)
_computing_cell_refinement CrysAlisPro
_computing_data_collection CrysAlisPro
_computing_data_reduction CrysAlisPro
_computing_molecular_graphics 'Olex2 (Dolomanov et al., 2009)'
_computing_publication_material 'Olex2 (Dolomanov et al., 2009)'
_computing_structure_refinement 'olex2.refine (Bourhis et al., 2013)'
_computing_structure_solution SHELXL
_diffrn_ambient_temperature 134.99(10)
_diffrn_measured_fraction_theta_full 0.920
_diffrn_measured_fraction_theta_max 0.959
_diffrn_measurement_device_type 'SuperNova, Dual, Cu at zero, AtlasS2'
_diffrn_measurement_method '\w scans'
_diffrn_radiation_type CuK\a
_diffrn_radiation_wavelength 1.54184
_diffrn_reflns_av_R_equivalents 0.0293
_diffrn_reflns_av_unetI/netI 0.0341
_diffrn_reflns_laue_measured_fraction_max 0.959
_diffrn_reflns_limit_h_max 10
_diffrn_reflns_limit_h_min -14
_diffrn_reflns_limit_k_max 14
_diffrn_reflns_limit_k_min -22
_diffrn_reflns_limit_l_max 18
_diffrn_reflns_limit_l_min -21
_diffrn_reflns_number 7977
_diffrn_reflns_point_group_measured_fraction_max 0.959
_diffrn_reflns_theta_full 25.000
_diffrn_reflns_theta_max 74.186
_diffrn_reflns_theta_min 4.955
_diffrn_source 'sealed X-ray tube'
_diffrn_source_type 'SuperNova (Cu) X-ray Source'
_exptl_absorpt_coefficient_mu 2.189
_exptl_absorpt_correction_T_max 0.863
_exptl_absorpt_correction_T_min 0.692
_exptl_absorpt_correction_type gaussian
_exptl_absorpt_process_details
;
CrysAlisPro, Agilent Technologies,
Version 1.171.37.31a (release 03-02-2014 CrysAlis171 .NET)
(compiled Feb  3 2014,17:28:01)
Numerical absorption correction based on gaussian integration over
            a multifaceted crystal model
Empirical absorption correction using spherical harmonics,
 implemented in SCALE3 ABSPACK scaling algorithm.
;
_exptl_crystal_density_diffrn 1.626
_exptl_crystal_density_method 'not measured'
_exptl_crystal_description block
_exptl_crystal_F_000 1904
_exptl_crystal_size_max 0.3218
_exptl_crystal_size_mid 0.1407
_exptl_crystal_size_min 0.0836
_refine_diff_density_max 1.981
_refine_diff_density_min -2.803
_refine_diff_density_rms 0.132
_refine_ls_extinction_method none
_refine_ls_goodness_of_fit_ref 1.048
_refine_ls_hydrogen_treatment constr
_refine_ls_matrix_type full
_refine_ls_number_parameters 277
_refine_ls_number_reflns 3736
_refine_ls_number_restraints 1
_refine_ls_restrained_S_all 1.074
_refine_ls_R_factor_all 0.0880
_refine_ls_R_factor_gt 0.0820
_refine_ls_shift/su_max 0.000
_refine_ls_shift/su_mean 0.000
_refine_ls_structure_factor_coef Fsqd
_refine_ls_weighting_details 'w=1/[\s^2^(Fo^2^)+(0.1582P)^2^+10.1767P] where P=(Fo^2^+2Fc^2^)/3'
_refine_ls_weighting_scheme calc
_refine_ls_wR_factor_gt 0.2420
_refine_ls_wR_factor_ref 0.2505
_reflns_Friedel_coverage 0.000
_reflns_number_gt 3343
_reflns_number_total 3736
_reflns_threshold_expression 'I > 2\s(I)'
_cod_data_source_file cg5b00432_si_005.cif
_cod_data_source_block ma1892
_cod_depositor_comments 'Adding full bibliography for 4512970--4512974.cif.'
_cod_database_code 4512970
_shelxl_version_number 2013-4
_shelx_space_group_comment
;
The symmetry employed for this shelxl refinement is uniquely defined
by the following loop, which should always be used as a source of
symmetry information in preference to the above space-group names.
They are only intended as comments.
;

loop_
_space_group_symop_operation_xyz
'x, y, z'
'-x+1/2, -y+1/2, z+1/2'
'x+1/2, -y+1/2, -z'
'-x, y, -z+1/2'
'-x, -y, -z'
'x-1/2, y-1/2, -z-1/2'
'-x-1/2, y-1/2, z'
'x, -y, z-1/2'

loop_
_atom_site_label
_atom_site_type_symbol
_atom_site_fract_x
_atom_site_fract_y
_atom_site_fract_z
_atom_site_U_iso_or_equiv
_atom_site_adp_type
_atom_site_occupancy
_atom_site_site_symmetry_order
_atom_site_calc_flag
_atom_site_refinement_flags_posn
_atom_site_refinement_flags_occupancy
_atom_site_disorder_assembly
_atom_site_disorder_group
Zn1 Zn 0.30760(6) 0.28527(4) 0.45214(4) 0.0438(3) Uani 1 1 d . . . .
O3 O 0.2752(3) -0.08156(18) 0.4300(2) 0.0409(8) Uani 1 1 d . . . .
O1 O 0.3379(5) 0.1814(3) 0.4762(3) 0.0733(10) Uani 1 1 d . . . .
O2 O 0.4324(4) 0.2180(2) 0.5763(2) 0.0627(12) Uani 1 1 d . . . .
C7 C 0.3567(3) 0.0332(2) 0.5173(2) 0.0291(8) Uani 1 1 d . . . .
H7 H 0.3248 0.0437 0.4709 0.035 Uiso 1 1 calc R . . .
N1 N 0.4548(4) 0.3344(2) 0.4285(3) 0.0436(10) Uani 1 1 d . . . .
N2 N 0.5716(4) 0.4148(2) 0.3766(3) 0.0425(10) Uani 1 1 d . . . .
C10 C 0.5592(5) 0.3009(3) 0.4151(5) 0.0632(18) Uani 1 1 d . . . .
H10 H 0.5768 0.2522 0.4266 0.076 Uiso 1 1 calc R . . .
C16 C 0.6074(5) 0.6150(3) 0.3423(3) 0.0463(12) Uani 1 1 d . . . .
H16 H 0.5889 0.6597 0.3648 0.056 Uiso 1 1 calc R . . .
N3 N 0.6830(3) 0.6816(2) 0.2362(2) 0.0368(9) Uani 1 1 d . . . .
C14 C 0.6925(4) 0.5475(3) 0.2408(3) 0.0442(12) Uani 1 1 d . . . .
H14 H 0.7319 0.5476 0.1958 0.053 Uiso 1 1 calc R . . .
C6 C 0.3597(4) -0.0392(3) 0.5427(2) 0.0357(10) Uani 1 1 d . . . .
C12 C 0.6075(4) 0.4826(3) 0.3431(3) 0.0403(11) Uani 1 1 d . . . .
C8 C 0.3051(4) -0.0974(2) 0.4947(3) 0.0381(11) Uani 1 1 d . . . .
C17 C 0.5809(5) 0.5473(3) 0.3774(3) 0.0472(12) Uani 1 1 d . . . .
H17 H 0.5453 0.5469 0.4238 0.057 Uiso 1 1 calc R . . .
C1 C 0.3918(4) 0.1705(3) 0.5364(2) 0.0379(10) Uani 1 1 d . . . .
C9 C 0.4658(4) 0.4028(2) 0.4032(3) 0.0365(10) Uani 1 1 d . . . .
H9 H 0.4086 0.4380 0.4036 0.044 Uiso 1 1 calc R . . .
C2 C 0.4008(4) 0.0902(3) 0.5605(2) 0.0358(10) Uani 1 1 d . . . .
C13 C 0.6644(4) 0.4805(3) 0.2755(3) 0.0450(12) Uani 1 1 d . . . .
H13 H 0.6836 0.4357 0.2536 0.054 Uiso 1 1 calc R . . .
C11 C 0.6298(5) 0.3493(3) 0.3834(4) 0.0639(18) Uani 1 1 d . . . .
H11 H 0.7040 0.3404 0.3688 0.077 Uiso 1 1 calc R . . .
C18 C 0.7357(6) 0.6891(3) 0.1704(3) 0.0576(16) Uani 1 1 d . . . .
H18 H 0.7684 0.6503 0.1442 0.069 Uiso 1 1 calc R . . .
C15 C 0.6613(4) 0.6132(3) 0.2741(3) 0.0369(10) Uani 1 1 d . . . .
C3 C 0.4494(4) 0.0740(4) 0.6284(2) 0.0464(13) Uani 1 1 d . . . .
H3 H 0.4809 0.1119 0.6565 0.056 Uiso 1 1 calc R . . .
C20 C 0.6799(4) 0.7968(3) 0.2005(3) 0.0383(10) Uani 1 1 d . . . .
H20 H 0.6657 0.8473 0.1985 0.046 Uiso 1 1 calc R . . .
C19 C 0.6482(4) 0.7514(3) 0.2564(3) 0.0407(10) Uani 1 1 d . . . .
H19 H 0.6103 0.7645 0.3001 0.049 Uiso 1 1 calc R . . .
N4 N 0.7358(4) 0.7573(2) 0.1475(3) 0.0458(10) Uani 1 1 d . . . .
O4 O 0.2891(3) -0.1614(2) 0.5242(2) 0.0497(9) Uani 1 1 d . . . .
C4 C 0.4526(4) 0.0030(4) 0.6561(3) 0.0570(17) Uani 1 1 d D . . .
N5B N 0.5016(7) 0.0208(3) 0.7298(3) 0.0282(10) Uani 0.5 1 d D P A 2
C5 C 0.4065(4) -0.0555(4) 0.6128(3) 0.0520(15) Uani 1 1 d . . . .
H5 H 0.4073 -0.1037 0.6307 0.062 Uiso 1 1 calc R . . .
N5A N 0.4934(6) -0.0330(3) 0.7235(4) 0.0282(10) Uani 0.5 1 d . P A 1
O5 O 0.4711(5) -0.0991(2) 0.7679(3) 0.0733(10) Uani 1 1 d . . A 1

loop_
_atom_site_aniso_label
_atom_site_aniso_U_11
_atom_site_aniso_U_22
_atom_site_aniso_U_33
_atom_site_aniso_U_23
_atom_site_aniso_U_13
_atom_site_aniso_U_12
Zn1 0.0585(5) 0.0267(4) 0.0462(5) 0.0026(2) -0.0124(3) -0.0173(3)
O3 0.0450(18) 0.0299(16) 0.0479(19) -0.0019(14) 0.0030(15) -0.0009(14)
O1 0.099(3) 0.0539(17) 0.067(2) 0.0019(15) -0.0130(19) -0.0148(18)
O2 0.077(3) 0.059(2) 0.051(2) -0.0259(19) 0.007(2) -0.032(2)
C7 0.0291(19) 0.032(2) 0.0260(18) 0.0042(16) -0.0021(15) -0.0021(16)
N1 0.049(2) 0.0261(18) 0.055(2) 0.0088(17) -0.010(2) -0.0087(17)
N2 0.039(2) 0.033(2) 0.055(2) 0.0154(18) -0.0095(19) -0.0101(17)
C10 0.048(3) 0.040(3) 0.102(5) 0.028(3) -0.010(3) 0.001(2)
C16 0.063(3) 0.036(2) 0.040(2) 0.000(2) -0.004(2) -0.021(2)
N3 0.0367(19) 0.031(2) 0.043(2) 0.0055(16) -0.0013(16) -0.0092(15)
C14 0.040(2) 0.035(2) 0.058(3) 0.010(2) 0.001(2) -0.0018(19)
C6 0.029(2) 0.043(3) 0.035(2) 0.0076(19) 0.0030(17) 0.0092(19)
C12 0.038(2) 0.035(2) 0.048(3) 0.011(2) -0.017(2) -0.0115(19)
C8 0.034(2) 0.025(2) 0.055(3) 0.0034(19) 0.011(2) 0.0083(16)
C17 0.060(3) 0.046(3) 0.036(2) 0.002(2) -0.002(2) -0.021(2)
C1 0.043(2) 0.043(3) 0.028(2) -0.0070(18) 0.0007(18) -0.017(2)
C9 0.045(2) 0.027(2) 0.038(2) 0.0043(17) -0.0071(19) -0.0073(18)
C2 0.031(2) 0.053(3) 0.0232(19) -0.0031(18) -0.0025(16) -0.0070(19)
C13 0.037(2) 0.035(2) 0.063(3) 0.009(2) -0.002(2) -0.002(2)
C11 0.040(3) 0.046(3) 0.105(5) 0.025(3) -0.007(3) 0.003(2)
C18 0.089(4) 0.034(3) 0.050(3) 0.000(2) 0.025(3) -0.009(3)
C15 0.037(2) 0.030(2) 0.044(2) 0.0107(18) -0.0059(19) -0.0122(18)
C3 0.033(2) 0.086(4) 0.0199(19) -0.005(2) -0.0032(17) -0.006(2)
C20 0.035(2) 0.036(2) 0.044(3) 0.008(2) -0.0017(19) -0.0005(18)
C19 0.039(2) 0.041(2) 0.042(2) 0.005(2) 0.003(2) 0.003(2)
N4 0.055(3) 0.036(2) 0.047(2) 0.0039(18) 0.012(2) -0.0128(19)
O4 0.051(2) 0.0310(17) 0.067(2) 0.0126(17) 0.0176(18) 0.0141(15)
C4 0.027(2) 0.116(5) 0.028(2) 0.022(3) 0.0003(18) 0.011(3)
N5B 0.034(2) 0.0193(16) 0.031(2) 0.0006(17) -0.003(3) -0.001(2)
C5 0.030(2) 0.079(4) 0.048(3) 0.038(3) 0.009(2) 0.017(2)
N5A 0.034(2) 0.0193(16) 0.031(2) 0.0006(17) -0.003(3) -0.001(2)
O5 0.099(3) 0.0539(17) 0.067(2) 0.0019(15) -0.0130(19) -0.0148(18)

loop_
_atom_type_symbol
_atom_type_description
_atom_type_scat_dispersion_real
_atom_type_scat_dispersion_imag
_atom_type_scat_source
C C 0.0181 0.0091 'International Tables Vol C Tables 4.2.6.8 and 6.1.1.4'
H H 0.0000 0.0000 'International Tables Vol C Tables 4.2.6.8 and 6.1.1.4'
N N 0.0311 0.0180 'International Tables Vol C Tables 4.2.6.8 and 6.1.1.4'
O O 0.0492 0.0322 'International Tables Vol C Tables 4.2.6.8 and 6.1.1.4'
Zn Zn -1.5491 0.6778 'International Tables Vol C Tables 4.2.6.8 and 6.1.1.4'

loop_
_geom_angle_atom_site_label_1
_geom_angle_atom_site_label_2
_geom_angle_atom_site_label_3
_geom_angle
_geom_angle_site_symmetry_1
_geom_angle_site_symmetry_3
O1 Zn1 N1 108.2(2) . .
O1 Zn1 N4 91.7(2) . 6_556
O1 Zn1 O4 115.6(2) . 7_665
N1 Zn1 N4 106.84(19) . 6_556
O4 Zn1 N1 115.15(17) 7_665 .
O4 Zn1 N4 116.67(18) 7_665 6_556
C1 O1 Zn1 115.3(4) . .
C6 C7 H7 119.7 . .
C6 C7 C2 120.7(4) . .
C2 C7 H7 119.7 . .
C10 N1 Zn1 127.8(3) . .
C9 N1 Zn1 125.0(4) . .
C9 N1 C10 105.1(4) . .
C9 N2 C12 123.9(4) . .
C9 N2 C11 107.1(4) . .
C11 N2 C12 128.8(5) . .
N1 C10 H10 125.0 . .
C11 C10 N1 110.0(5) . .
C11 C10 H10 125.0 . .
C17 C16 H16 120.8 . .
C15 C16 H16 120.8 . .
C15 C16 C17 118.4(5) . .
C18 N3 C15 125.8(4) . .
C18 N3 C19 106.1(4) . .
C19 N3 C15 128.0(4) . .
C13 C14 H14 120.2 . .
C15 C14 H14 120.2 . .
C15 C14 C13 119.5(5) . .
C7 C6 C8 117.7(4) . .
C7 C6 C5 120.1(5) . .
C5 C6 C8 122.1(5) . .
C17 C12 N2 118.8(5) . .
C17 C12 C13 122.0(4) . .
C13 C12 N2 119.1(5) . .
O3 C8 C6 119.4(4) . .
O3 C8 O4 123.1(5) . .
O4 C8 C6 117.5(5) . .
C16 C17 H17 120.1 . .
C12 C17 C16 119.8(5) . .
C12 C17 H17 120.1 . .
O1 C1 C2 115.1(4) . .
O2 C1 O1 125.9(6) . .
O2 C1 C2 118.9(5) . .
N1 C9 N2 111.0(4) . .
N1 C9 H9 124.5 . .
N2 C9 H9 124.5 . .
C7 C2 C1 121.8(4) . .
C3 C2 C7 119.2(5) . .
C3 C2 C1 118.9(5) . .
C14 C13 H13 120.8 . .
C12 C13 C14 118.5(5) . .
C12 C13 H13 120.8 . .
N2 C11 H11 126.7 . .
C10 C11 N2 106.7(5) . .
C10 C11 H11 126.7 . .
N3 C18 H18 124.0 . .
N4 C18 N3 111.9(5) . .
N4 C18 H18 124.0 . .
C16 C15 N3 118.7(5) . .
C16 C15 C14 121.7(4) . .
C14 C15 N3 119.6(4) . .
C2 C3 H3 119.1 . .
C2 C3 C4 121.9(5) . .
C4 C3 H3 119.1 . .
C19 C20 H20 125.4 . .
C19 C20 N4 109.2(5) . .
N4 C20 H20 125.4 . .
N3 C19 H19 126.8 . .
C20 C19 N3 106.5(5) . .
C20 C19 H19 126.8 . .
C18 N4 Zn1 120.8(4) . 6_666
C18 N4 C20 106.3(4) . .
C20 N4 Zn1 132.9(4) . 6_666
C8 O4 Zn1 105.1(4) . 7_655
C3 C4 N5B 97.3(6) . .
C3 C4 C5 119.3(4) . .
C3 C4 N5A 136.5(6) . .
C5 C4 N5B 143.2(6) . .
C5 C4 N5A 104.2(6) . .
N5A N5B C4 115.6(6) 4_656 .
C6 C5 C4 118.8(5) . .
C6 C5 H5 120.6 . .
C4 C5 H5 120.6 . .
C4 N5A O5 139.3(6) . .
N5A O5 N5A 40.3(6) 4_656 .
O5 O5 N5A 59.8(4) 4_656 .
O5 O5 N5A 80.8(5) 4_656 4_656

loop_
_geom_bond_atom_site_label_1
_geom_bond_atom_site_label_2
_geom_bond_distance
_geom_bond_site_symmetry_2
Zn1 O1 1.962(5) .
Zn1 N1 2.003(4) .
Zn1 N4 2.036(4) 6_556
Zn1 O4 1.975(5) 7_665
O3 C8 1.241(7) .
O1 C1 1.265(7) .
O2 C1 1.216(6) .
C7 H7 0.9300 .
C7 C6 1.388(6) .
C7 C2 1.390(6) .
N1 C10 1.397(8) .
N1 C9 1.324(6) .
N2 C12 1.432(6) .
N2 C9 1.358(7) .
N2 C11 1.378(7) .
C10 H10 0.9300 .
C10 C11 1.337(9) .
C16 H16 0.9300 .
C16 C17 1.412(7) .
C16 C15 1.375(7) .
N3 C18 1.337(7) .
N3 C15 1.435(6) .
N3 C19 1.377(7) .
C14 H14 0.9300 .
C14 C13 1.402(7) .
C14 C15 1.380(7) .
C6 C8 1.503(7) .
C6 C5 1.401(7) .
C12 C17 1.358(8) .
C12 C13 1.382(8) .
C8 O4 1.288(6) .
C17 H17 0.9300 .
C1 C2 1.521(7) .
C9 H9 0.9300 .
C2 C3 1.375(6) .
C13 H13 0.9300 .
C11 H11 0.9300 .
C18 H18 0.9300 .
C18 N4 1.300(7) .
C3 H3 0.9300 .
C3 C4 1.378(10) .
C20 H20 0.9300 .
C20 C19 1.347(7) .
C20 N4 1.359(7) .
C19 H19 0.9300 .
N4 Zn1 2.036(4) 6_666
O4 Zn1 1.975(5) 7_655
C4 N5B 1.474(8) .
C4 C5 1.420(10) .
C4 N5A 1.450(8) .
N5B N5A 1.283(9) 4_656
C5 H5 0.9300 .
N5A O5 1.460(8) .
O5 N5A 1.279(8) 4_656
O5 O5 0.937(10) 4_656

loop_
_geom_hbond_atom_site_label_D
_geom_hbond_atom_site_label_H
_geom_hbond_atom_site_label_A
_geom_hbond_distance_DH
_geom_hbond_distance_HA
_geom_hbond_distance_DA
_geom_hbond_angle_DHA
_geom_hbond_site_symmetry_A
C9 H9 O3 0.93 2.26 2.909(6) 126.7 7_665

loop_
_geom_torsion_atom_site_label_1
_geom_torsion_atom_site_label_2
_geom_torsion_atom_site_label_3
_geom_torsion_atom_site_label_4
_geom_torsion
_geom_torsion_site_symmetry_4
Zn1 O1 C1 O2 -5.8(8) .
Zn1 O1 C1 C2 171.8(3) .
Zn1 N1 C10 C11 164.7(5) .
Zn1 N1 C9 N2 -166.2(3) .
O3 C8 O4 Zn1 -8.4(5) 7_655
O1 C1 C2 C7 2.5(7) .
O1 C1 C2 C3 -174.4(5) .
O2 C1 C2 C7 -179.7(5) .
O2 C1 C2 C3 3.4(7) .
C7 C6 C8 O3 11.0(6) .
C7 C6 C8 O4 -167.3(4) .
C7 C6 C5 C4 -1.4(7) .
C7 C2 C3 C4 -2.0(7) .
N1 C10 C11 N2 0.5(9) .
N2 C12 C17 C16 -174.9(5) .
N2 C12 C13 C14 175.9(4) .
C10 N1 C9 N2 -1.6(6) .
N3 C18 N4 Zn1 -178.8(4) 6_666
N3 C18 N4 C20 -0.4(8) .
C6 C7 C2 C1 -175.9(4) .
C6 C7 C2 C3 1.0(7) .
C6 C8 O4 Zn1 169.8(3) 7_655
C12 N2 C9 N1 177.6(4) .
C12 N2 C11 C10 -176.7(6) .
C8 C6 C5 C4 -177.5(4) .
C17 C16 C15 N3 176.6(5) .
C17 C16 C15 C14 -2.0(8) .
C17 C12 C13 C14 -1.7(7) .
C1 C2 C3 C4 175.0(4) .
C9 N1 C10 C11 0.7(8) .
C9 N2 C12 C17 46.3(7) .
C9 N2 C12 C13 -131.4(5) .
C9 N2 C11 C10 -1.4(8) .
C2 C7 C6 C8 176.9(4) .
C2 C7 C6 C5 0.7(7) .
C2 C3 C4 N5B -174.8(5) .
C2 C3 C4 C5 1.2(7) .
C2 C3 C4 N5A -178.7(6) .
C13 C14 C15 C16 2.9(8) .
C13 C14 C15 N3 -175.6(4) .
C13 C12 C17 C16 2.7(8) .
C11 N2 C12 C17 -139.2(6) .
C11 N2 C12 C13 43.2(8) .
C11 N2 C9 N1 2.0(6) .
C18 N3 C15 C16 179.0(6) .
C18 N3 C15 C14 -2.5(8) .
C18 N3 C19 C20 1.4(6) .
C15 C16 C17 C12 -0.8(8) .
C15 N3 C18 N4 175.4(5) .
C15 N3 C19 C20 -174.6(4) .
C15 C14 C13 C12 -1.0(7) .
C3 C4 N5B N5A 172.8(7) 4_656
C3 C4 C5 C6 0.5(7) .
C3 C4 N5A O5 154.4(7) .
C19 N3 C18 N4 -0.7(7) .
C19 N3 C15 C16 -5.8(7) .
C19 N3 C15 C14 172.8(5) .
C19 C20 N4 Zn1 179.5(4) 6_666
C19 C20 N4 C18 1.3(7) .
N4 C20 C19 N3 -1.7(6) .
C4 N5A O5 N5A -150.3(15) 4_656
C4 N5A O5 O5 96.0(11) 4_656
N5B C4 C5 C6 173.9(7) .
N5B C4 N5A O5 148.4(12) .
C5 C6 C8 O3 -172.8(4) .
C5 C6 C8 O4 8.9(6) .
C5 C4 N5B N5A -1.4(12) 4_656
C5 C4 N5A O5 -25.4(10) .
N5A C4 N5B N5A -11.4(8) 4_656
N5A C4 C5 C6 -179.6(5) .
